data_4036517
loop_
_publ_author_name
'Zhao, Lili'
'Zhang, Hongyang'
'Wang, Yuanhua'

_publ_section_title
;
 Dirhodium(II)-Catalyzed Sulfide Oxygenations: Catalyst Removal by
 Coprecipitation with Sulfoxides.
;
_journal_issue 1
_journal_name_full 'The Journal of organic chemistry'
_journal_page_first 129
_journal_page_last 136
_journal_paper_doi 10.1021/acs.joc.5b02400
_journal_volume 81
_journal_year 2016
_chemical_formula_moiety 'C24 H30 O6 Rh S, C8 H10 O2 S'
_chemical_formula_sum 'C32 H40 O8 Rh S2'
_chemical_formula_weight 719.67
_space_group_crystal_system triclinic
_space_group_IT_number 2
_space_group_name_Hall '-P 1'
_space_group_name_H-M_alt 'P -1'
_atom_sites_solution_hydrogens geom
_atom_sites_solution_primary direct
_audit_creation_date 2015-05-14
_audit_creation_method
;
Olex2 1.2
(compiled 2015.01.26 svn.r3150 for OlexSys, GUI svn.r4998)
;
_cell_angle_alpha 113.6311(18)
_cell_angle_beta 98.7999(18)
_cell_angle_gamma 106.7696(18)
_cell_formula_units_Z 2
_cell_length_a 11.4979(3)
_cell_length_b 11.6390(2)
_cell_length_c 14.4566(3)
_cell_measurement_reflns_used 7924
_cell_measurement_temperature 208.26(10)
_cell_measurement_theta_max 28.9920
_cell_measurement_theta_min 3.7130
_cell_volume 1615.50(7)
_computing_cell_refinement
;
CrysAlisPro, Agilent Technologies,
Version 1.171.37.35 (release 13-08-2014 CrysAlis171 .NET)
(compiled Aug 13 2014,18:06:01)
;
_computing_data_collection
;
CrysAlisPro, Agilent Technologies,
Version 1.171.37.35 (release 13-08-2014 CrysAlis171 .NET)
(compiled Aug 13 2014,18:06:01)
;
_computing_data_reduction
;
CrysAlisPro, Agilent Technologies,
Version 1.171.37.35 (release 13-08-2014 CrysAlis171 .NET)
(compiled Aug 13 2014,18:06:01)
;
_computing_molecular_graphics 'Olex2 (Dolomanov et al., 2009)'
_computing_publication_material 'Olex2 (Dolomanov et al., 2009)'
_computing_structure_refinement 'ShelXL (Sheldrick, 2008)'
_computing_structure_solution 'ShelXT (Sheldrick, 2015)'
_diffrn_ambient_environment N~2~
_diffrn_ambient_temperature 208.26(10)
_diffrn_detector 'CCD plate'
_diffrn_detector_area_resol_mean 15.9595
_diffrn_detector_type EosS2
_diffrn_measured_fraction_theta_full 0.985
_diffrn_measured_fraction_theta_max 0.983
_diffrn_measurement_details
;
#__ type_ start__ end____ width___ exp.time_
  1 omega   -1.00   83.00   1.0000   15.4400
omega____ theta____ kappa____ phi______ frames
    -       15.5694   57.0000    0.0000 84

#__ type_ start__ end____ width___ exp.time_
  2 omega  -54.00   85.00   1.0000   15.4400
omega____ theta____ kappa____ phi______ frames
    -       15.5694    0.0000  -30.0000 139

#__ type_ start__ end____ width___ exp.time_
  3 omega  -11.00   83.00   1.0000   15.4400
omega____ theta____ kappa____ phi______ frames
    -       15.5694   77.0000  120.0000 94

#__ type_ start__ end____ width___ exp.time_
  4 omega  -20.00   55.00   1.0000   15.4400
omega____ theta____ kappa____ phi______ frames
    -       15.5694  -99.0000   30.0000 75

#__ type_ start__ end____ width___ exp.time_
  5 omega   -3.00   85.00   1.0000   15.4400
omega____ theta____ kappa____ phi______ frames
    -       15.5694   38.0000    0.0000 88

#__ type_ start__ end____ width___ exp.time_
  6 omega  -63.00  -38.00   1.0000   15.4400
omega____ theta____ kappa____ phi______ frames
    -      -16.5069  112.0000  171.0000 25
;
_diffrn_measurement_device 'four-circle diffractometer'
_diffrn_measurement_device_type 'New Gemini, Dual, Cu at zero, EosS2'
_diffrn_measurement_method '\w scans'
_diffrn_orient_matrix_UB_11 0.0626275000
_diffrn_orient_matrix_UB_12 0.0190633000
_diffrn_orient_matrix_UB_13 0.0317031000
_diffrn_orient_matrix_UB_21 0.0215326000
_diffrn_orient_matrix_UB_22 -0.0122472000
_diffrn_orient_matrix_UB_23 -0.0451630000
_diffrn_orient_matrix_UB_31 0.0139630000
_diffrn_orient_matrix_UB_32 0.0684697000
_diffrn_orient_matrix_UB_33 0.0109634000
_diffrn_radiation_monochromator graphite
_diffrn_radiation_probe x-ray
_diffrn_radiation_type MoK\a
_diffrn_radiation_wavelength 0.71073
_diffrn_reflns_av_R_equivalents 0.0347
_diffrn_reflns_av_unetI/netI 0.0438
_diffrn_reflns_Laue_measured_fraction_full 0.985
_diffrn_reflns_Laue_measured_fraction_max 0.983
_diffrn_reflns_limit_h_max 14
_diffrn_reflns_limit_h_min -12
_diffrn_reflns_limit_k_max 14
_diffrn_reflns_limit_k_min -14
_diffrn_reflns_limit_l_max 18
_diffrn_reflns_limit_l_min -18
_diffrn_reflns_number 16561
_diffrn_reflns_point_group_measured_fraction_full 0.985
_diffrn_reflns_point_group_measured_fraction_max 0.983
_diffrn_reflns_theta_full 26.000
_diffrn_reflns_theta_max 26.372
_diffrn_reflns_theta_min 3.344
_diffrn_source 'Enhance (Mo) X-ray Source'
_exptl_absorpt_coefficient_mu 0.707
_exptl_absorpt_correction_T_max 1.00000
_exptl_absorpt_correction_T_min 0.86623
_exptl_absorpt_correction_type multi-scan
_exptl_absorpt_process_details
;
CrysAlisPro, Agilent Technologies,
Version 1.171.37.35 (release 13-08-2014 CrysAlis171 .NET)
(compiled Aug 13 2014,18:06:01)
Empirical absorption correction using spherical harmonics,
 implemented in SCALE3 ABSPACK scaling algorithm.
;
_exptl_crystal_colour 'clear greenish green'
_exptl_crystal_colour_lustre clear
_exptl_crystal_colour_modifier greenish
_exptl_crystal_colour_primary green
_exptl_crystal_density_diffrn 1.479
_exptl_crystal_description
;
;
_exptl_crystal_F_000 746
_exptl_crystal_size_max 0.35
_exptl_crystal_size_mid 0.25
_exptl_crystal_size_min 0.15
_refine_diff_density_max 1.391
_refine_diff_density_min -0.651
_refine_diff_density_rms 0.077
_refine_ls_extinction_method none
_refine_ls_goodness_of_fit_ref 1.050
_refine_ls_hydrogen_treatment constr
_refine_ls_matrix_type full
_refine_ls_number_parameters 396
_refine_ls_number_reflns 6506
_refine_ls_number_restraints 0
_refine_ls_restrained_S_all 1.050
_refine_ls_R_factor_all 0.0392
_refine_ls_R_factor_gt 0.0333
_refine_ls_shift/su_max 0.001
_refine_ls_shift/su_mean 0.000
_refine_ls_structure_factor_coef Fsqd
_refine_ls_weighting_details 'w=1/[\s^2^(Fo^2^)+(0.0274P)^2^+1.4867P] where P=(Fo^2^+2Fc^2^)/3'
_refine_ls_weighting_scheme calc
_refine_ls_wR_factor_gt 0.0748
_refine_ls_wR_factor_ref 0.0783
_reflns_Friedel_coverage 0.000
_reflns_number_gt 5800
_reflns_number_total 6506
_reflns_threshold_expression 'I > 2\s(I)'
_cod_data_source_file jo5b02400_si_003.cif
_cod_data_source_block wyh-zll-201
_cod_original_cell_volume 1615.49(6)
_cod_database_code 4036517
_shelx_space_group_comment
;
The symmetry employed for this shelxl refinement is uniquely defined
by the following loop, which should always be used as a source of
symmetry information in preference to the above space-group names.
They are only intended as comments.
;
_reflns_odcompleteness_completeness 98.32
_reflns_odcompleteness_iscentric 1
_reflns_odcompleteness_theta 26.32
_olex2_refinement_description
;
1. Fixed Uiso
 At 1.2 times of:
  All C(H) groups, All C(H,H) groups
 At 1.5 times of:
  All C(H,H,H) groups
2.a Secondary CH2 refined with riding coordinates:
 C00M(H00d,H00f), C00P(H00g,H00j)
2.b Aromatic/amide H refined with riding coordinates:
 C00E(H00E), C00H(H00H), C00I(H00I), C00O(H00O), C00S(H00S), C00T(H00T),
 C00U(H00U), C00V(H00V), C00Z(H00Z), C014(H014), C015(H015), C016(H016)
2.c Idealised Me refined as rotating group:
 C00G(H00a,H00b,H00c), C00W(H00k,H00l,H00m), C00Y(H00n,H00p,H00q), C010(H01a,
 H01b,H01c), C011(H01d,H01e,H01f), C012(H01g,H01h,H01i), C013(H01j,H01k,H01l),
 C017(H01m,H01n,H01o)
;
_shelx_shelxl_version_number 2014/7
_olex2_date_sample_data_collection 2015-05-13
_olex2_submission_special_instructions 'No special instructions were received'

loop_
_space_group_symop_operation_xyz
'x, y, z'
'-x, -y, -z'

loop_
_atom_site_label
_atom_site_type_symbol
_atom_site_fract_x
_atom_site_fract_y
_atom_site_fract_z
_atom_site_U_iso_or_equiv
_atom_site_adp_type
_atom_site_occupancy
_atom_site_site_symmetry_order
_atom_site_calc_flag
_atom_site_refinement_flags_posn
Rh01 Rh 0.54254(2) 0.57059(2) 0.96246(2) 0.01454(7) Uani 1 1 d .
S002 S 0.52815(6) 0.65271(7) 0.77663(5) 0.02338(15) Uani 1 1 d .
S003 S -0.02814(7) 0.39003(7) 0.35823(5) 0.02787(16) Uani 1 1 d .
O004 O 0.61784(16) 0.43432(16) 0.88556(13) 0.0183(4) Uani 1 1 d .
O005 O 0.29446(16) 0.33057(16) 0.91232(13) 0.0181(4) Uani 1 1 d .
O006 O 0.37452(16) 0.46655(17) 0.84287(13) 0.0186(4) Uani 1 1 d .
O007 O 0.53477(16) 0.29933(16) 0.95526(13) 0.0184(4) Uani 1 1 d .
O008 O 0.61937(18) 0.70182(18) 0.88479(14) 0.0229(4) Uani 1 1 d .
O009 O 0.0744(2) 0.52993(19) 0.41236(15) 0.0348(5) Uani 1 1 d .
O00A O 0.4407(2) 0.6387(2) 0.57287(16) 0.0394(6) Uani 1 1 d .
O00B O -0.1827(2) 0.1149(2) 0.19454(17) 0.0397(5) Uani 1 1 d .
C00C C 0.5984(2) 0.3294(2) 0.89828(19) 0.0181(5) Uani 1 1 d .
C00D C 0.2872(2) 0.3695(2) 0.84252(19) 0.0179(5) Uani 1 1 d .
C00E C 0.7474(3) 0.8274(2) 0.7770(2) 0.0213(5) Uani 1 1 d .
H00E H 0.7841 0.8356 0.8425 0.026 Uiso 1 1 calc R
C00F C 0.6573(3) 0.2314(3) 0.8390(2) 0.0236(6) Uani 1 1 d .
C00G C 0.1049(3) 0.4012(3) 0.7561(2) 0.0324(7) Uani 1 1 d .
H00A H 0.0853 0.4339 0.8218 0.049 Uiso 1 1 calc GR
H00B H 0.0279 0.3586 0.6979 0.049 Uiso 1 1 calc GR
H00C H 0.1638 0.4760 0.7529 0.049 Uiso 1 1 calc GR
C00H C 0.7641(3) 0.8815(3) 0.6349(2) 0.0292(6) Uani 1 1 d .
H00H H 0.8125 0.9295 0.6064 0.035 Uiso 1 1 calc R
C00I C 0.8195(3) 0.8973(3) 0.7336(2) 0.0258(6) Uani 1 1 d .
H00I H 0.9046 0.9545 0.7705 0.031 Uiso 1 1 calc R
C00J C 0.6198(3) 0.7450(3) 0.7217(2) 0.0227(6) Uani 1 1 d .
C00K C 0.1649(2) 0.2971(3) 0.7494(2) 0.0216(6) Uani 1 1 d .
C00L C 0.4720(3) 0.1274(3) 0.6678(2) 0.0280(6) Uani 1 1 d .
C00M C 0.1991(3) 0.2475(3) 0.6440(2) 0.0254(6) Uani 1 1 d .
H00D H 0.1209 0.2005 0.5851 0.030 Uiso 1 1 calc R
H00F H 0.2509 0.3262 0.6397 0.030 Uiso 1 1 calc R
C00N C 0.5651(3) 0.7255(3) 0.6206(2) 0.0255(6) Uani 1 1 d .
C00O C 0.6383(3) 0.7958(3) 0.5779(2) 0.0275(6) Uani 1 1 d .
H00O H 0.6029 0.7854 0.5113 0.033 Uiso 1 1 calc R
C00P C 0.6147(3) 0.1914(3) 0.7193(2) 0.0270(6) Uani 1 1 d .
H00G H 0.6490 0.2722 0.7113 0.032 Uiso 1 1 calc R
H00J H 0.6515 0.1283 0.6820 0.032 Uiso 1 1 calc R
C00Q C 0.2699(3) 0.1538(3) 0.6317(2) 0.0252(6) Uani 1 1 d .
C00R C -0.0105(3) 0.3096(3) 0.2290(2) 0.0247(6) Uani 1 1 d .
C00S C 0.0808(3) 0.3806(3) 0.1999(2) 0.0287(6) Uani 1 1 d .
H00S H 0.1361 0.4693 0.2484 0.034 Uiso 1 1 calc R
C00T C 0.4021(3) 0.2084(3) 0.67385(19) 0.0235(6) Uani 1 1 d .
H00T H 0.4453 0.3023 0.7073 0.028 Uiso 1 1 calc R
C00U C 0.4058(3) -0.0143(3) 0.6139(2) 0.0377(7) Uani 1 1 d .
H00U H 0.4504 -0.0708 0.6078 0.045 Uiso 1 1 calc R
C00V C 0.0915(3) 0.3212(3) 0.0986(2) 0.0351(7) Uani 1 1 d .
H00V H 0.1538 0.3691 0.0788 0.042 Uiso 1 1 calc R
C00W C 0.0710(3) 0.1784(3) 0.7542(2) 0.0283(6) Uani 1 1 d .
H00K H 0.1084 0.1135 0.7503 0.042 Uiso 1 1 calc GR
H00L H -0.0057 0.1358 0.6956 0.042 Uiso 1 1 calc GR
H00M H 0.0509 0.2112 0.8196 0.042 Uiso 1 1 calc GR
C00X C -0.0962(3) 0.1767(3) 0.1567(2) 0.0300(6) Uani 1 1 d .
C00Y C 0.3848(3) 0.6073(3) 0.4650(2) 0.0427(8) Uani 1 1 d .
H00N H 0.4336 0.5703 0.4219 0.064 Uiso 1 1 calc GR
H00P H 0.3849 0.6887 0.4629 0.064 Uiso 1 1 calc GR
H00Q H 0.2987 0.5419 0.4385 0.064 Uiso 1 1 calc GR
C00Z C 0.2065(3) 0.0123(3) 0.5789(2) 0.0334(7) Uani 1 1 d .
H00Z H 0.1182 -0.0265 0.5495 0.040 Uiso 1 1 calc R
C010 C 0.8034(3) 0.3069(3) 0.8829(2) 0.0312(7) Uani 1 1 d .
H01A H 0.8275 0.3857 0.8723 0.047 Uiso 1 1 calc GR
H01B H 0.8429 0.2476 0.8465 0.047 Uiso 1 1 calc GR
H01C H 0.8309 0.3345 0.9574 0.047 Uiso 1 1 calc GR
C011 C 0.6202(3) 0.1056(3) 0.8548(2) 0.0326(7) Uani 1 1 d .
H01D H 0.6482 0.1324 0.9291 0.049 Uiso 1 1 calc GR
H01E H 0.6598 0.0470 0.8177 0.049 Uiso 1 1 calc GR
H01F H 0.5292 0.0582 0.8276 0.049 Uiso 1 1 calc GR
C012 C 0.4208(3) 0.7374(3) 0.8029(2) 0.0335(7) Uani 1 1 d .
H01G H 0.3706 0.7058 0.8415 0.050 Uiso 1 1 calc GR
H01H H 0.3656 0.7182 0.7371 0.050 Uiso 1 1 calc GR
H01I H 0.4686 0.8336 0.8442 0.050 Uiso 1 1 calc GR
C013 C 0.0295(4) 0.2963(3) 0.4131(2) 0.0399(8) Uani 1 1 d .
H01J H 0.1163 0.3118 0.4136 0.060 Uiso 1 1 calc GR
H01K H -0.0223 0.2010 0.3708 0.060 Uiso 1 1 calc GR
H01L H 0.0253 0.3258 0.4844 0.060 Uiso 1 1 calc GR
C014 C 0.2746(3) -0.0702(3) 0.5700(3) 0.0416(8) Uani 1 1 d .
H014 H 0.2316 -0.1642 0.5340 0.050 Uiso 1 1 calc R
C015 C -0.0859(3) 0.1181(3) 0.0560(2) 0.0363(7) Uani 1 1 d .
H015 H -0.1420 0.0302 0.0068 0.044 Uiso 1 1 calc R
C016 C 0.0085(3) 0.1908(3) 0.0283(2) 0.0394(8) Uani 1 1 d .
H016 H 0.0155 0.1501 -0.0395 0.047 Uiso 1 1 calc R
C017 C -0.2723(3) -0.0209(3) 0.1238(3) 0.0517(10) Uani 1 1 d .
H01M H -0.3268 -0.0213 0.0662 0.078 Uiso 1 1 calc GR
H01N H -0.3231 -0.0543 0.1614 0.078 Uiso 1 1 calc GR
H01O H -0.2272 -0.0783 0.0964 0.078 Uiso 1 1 calc GR

loop_
_atom_site_aniso_label
_atom_site_aniso_U_11
_atom_site_aniso_U_22
_atom_site_aniso_U_33
_atom_site_aniso_U_23
_atom_site_aniso_U_13
_atom_site_aniso_U_12
Rh01 0.01680(10) 0.01454(10) 0.01661(10) 0.01010(8) 0.00718(7) 0.00674(7)
S002 0.0246(3) 0.0230(3) 0.0240(3) 0.0144(3) 0.0085(3) 0.0057(3)
S003 0.0351(4) 0.0259(3) 0.0226(3) 0.0087(3) 0.0097(3) 0.0152(3)
O004 0.0210(9) 0.0186(8) 0.0204(9) 0.0111(7) 0.0102(7) 0.0098(7)
O005 0.0194(9) 0.0179(8) 0.0190(8) 0.0112(7) 0.0065(7) 0.0057(7)
O006 0.0200(9) 0.0198(9) 0.0199(9) 0.0130(7) 0.0069(7) 0.0073(7)
O007 0.0212(9) 0.0175(8) 0.0232(9) 0.0120(7) 0.0112(7) 0.0106(7)
O008 0.0281(10) 0.0244(9) 0.0233(9) 0.0173(8) 0.0099(8) 0.0095(8)
O009 0.0412(13) 0.0267(10) 0.0274(10) 0.0050(9) 0.0057(9) 0.0146(9)
O00A 0.0275(11) 0.0495(13) 0.0303(11) 0.0231(10) 0.0000(9) -0.0015(10)
O00B 0.0402(13) 0.0239(10) 0.0438(13) 0.0102(9) 0.0158(10) 0.0043(9)
C00C 0.0168(12) 0.0185(12) 0.0189(12) 0.0089(10) 0.0038(10) 0.0072(10)
C00D 0.0188(13) 0.0174(12) 0.0205(12) 0.0098(10) 0.0084(10) 0.0087(10)
C00E 0.0254(14) 0.0193(12) 0.0202(12) 0.0097(10) 0.0085(11) 0.0088(11)
C00F 0.0243(14) 0.0224(13) 0.0293(14) 0.0131(11) 0.0125(11) 0.0123(11)
C00G 0.0255(15) 0.0370(16) 0.0384(16) 0.0205(14) 0.0062(13) 0.0147(13)
C00H 0.0324(16) 0.0309(15) 0.0318(15) 0.0196(13) 0.0177(13) 0.0109(12)
C00I 0.0226(14) 0.0247(14) 0.0293(14) 0.0121(12) 0.0095(12) 0.0081(11)
C00J 0.0262(14) 0.0220(13) 0.0236(13) 0.0138(11) 0.0104(11) 0.0086(11)
C00K 0.0194(13) 0.0243(13) 0.0217(13) 0.0123(11) 0.0054(10) 0.0076(11)
C00L 0.0321(16) 0.0295(14) 0.0210(13) 0.0090(12) 0.0139(12) 0.0110(12)
C00M 0.0239(14) 0.0300(14) 0.0191(13) 0.0137(11) 0.0026(11) 0.0051(11)
C00N 0.0229(14) 0.0296(14) 0.0249(13) 0.0160(12) 0.0062(11) 0.0072(11)
C00O 0.0327(16) 0.0318(15) 0.0240(13) 0.0175(12) 0.0106(12) 0.0128(12)
C00P 0.0310(15) 0.0263(14) 0.0286(14) 0.0104(12) 0.0183(12) 0.0164(12)
C00Q 0.0291(15) 0.0306(14) 0.0161(12) 0.0118(11) 0.0088(11) 0.0100(12)
C00R 0.0324(15) 0.0223(13) 0.0209(13) 0.0087(11) 0.0087(11) 0.0144(12)
C00S 0.0283(15) 0.0300(15) 0.0323(15) 0.0173(13) 0.0080(12) 0.0140(12)
C00T 0.0282(15) 0.0259(13) 0.0160(12) 0.0098(11) 0.0094(11) 0.0085(11)
C00U 0.0409(19) 0.0278(15) 0.0368(17) 0.0057(13) 0.0135(14) 0.0163(14)
C00V 0.0427(19) 0.0456(18) 0.0404(17) 0.0312(15) 0.0215(15) 0.0280(15)
C00W 0.0185(13) 0.0331(15) 0.0259(14) 0.0143(12) 0.0037(11) 0.0009(11)
C00X 0.0330(16) 0.0260(14) 0.0292(15) 0.0111(12) 0.0064(12) 0.0133(12)
C00Y 0.0378(19) 0.0477(19) 0.0267(15) 0.0156(14) -0.0027(14) 0.0047(15)
C00Z 0.0327(17) 0.0318(15) 0.0233(14) 0.0074(12) 0.0063(12) 0.0053(13)
C010 0.0258(15) 0.0328(15) 0.0425(17) 0.0186(14) 0.0151(13) 0.0178(13)
C011 0.0412(18) 0.0240(14) 0.0440(17) 0.0171(13) 0.0228(15) 0.0212(13)
C012 0.0311(16) 0.0419(17) 0.0442(17) 0.0303(15) 0.0207(14) 0.0170(14)
C013 0.062(2) 0.0408(18) 0.0306(16) 0.0194(14) 0.0204(16) 0.0310(17)
C014 0.043(2) 0.0246(15) 0.0376(17) 0.0021(13) 0.0093(15) 0.0074(14)
C015 0.049(2) 0.0292(15) 0.0240(14) 0.0060(12) 0.0046(14) 0.0194(14)
C016 0.063(2) 0.0490(19) 0.0249(15) 0.0201(15) 0.0199(15) 0.0385(18)
C017 0.041(2) 0.0271(16) 0.068(2) 0.0136(17) 0.0093(18) 0.0040(15)

loop_
_atom_type_symbol
_atom_type_description
_atom_type_scat_dispersion_real
_atom_type_scat_dispersion_imag
_atom_type_scat_source
C C 0.0033 0.0016 'International Tables Vol C Tables 4.2.6.8 and 6.1.1.4'
H H 0.0000 0.0000 'International Tables Vol C Tables 4.2.6.8 and 6.1.1.4'
O O 0.0106 0.0060 'International Tables Vol C Tables 4.2.6.8 and 6.1.1.4'
Rh Rh -1.1178 0.9187 'International Tables Vol C Tables 4.2.6.8 and 6.1.1.4'
S S 0.1246 0.1234 'International Tables Vol C Tables 4.2.6.8 and 6.1.1.4'

loop_
_geom_angle_atom_site_label_1
_geom_angle_atom_site_label_2
_geom_angle_atom_site_label_3
_geom_angle
_geom_angle_site_symmetry_1
_geom_angle_site_symmetry_3
O004 Rh01 Rh01 88.08(5) . 2_667
O004 Rh01 O008 91.48(7) . .
O005 Rh01 Rh01 88.75(5) 2_667 2_667
O005 Rh01 O004 88.65(7) 2_667 .
O005 Rh01 O008 93.08(6) 2_667 .
O006 Rh01 Rh01 87.69(5) . 2_667
O006 Rh01 O004 92.07(7) . .
O006 Rh01 O005 176.34(6) . 2_667
O006 Rh01 O007 88.57(7) . 2_667
O006 Rh01 O008 90.49(6) . .
O007 Rh01 Rh01 88.48(5) 2_667 2_667
O007 Rh01 O004 176.47(6) 2_667 .
O007 Rh01 O005 90.50(7) 2_667 2_667
O007 Rh01 O008 91.99(7) 2_667 .
O008 Rh01 Rh01 178.10(5) . 2_667
O008 S002 C00J 103.60(11) . .
O008 S002 C012 105.02(13) . .
C00J S002 C012 99.41(13) . .
O009 S003 C00R 105.05(12) . .
O009 S003 C013 105.42(15) . .
C013 S003 C00R 97.84(14) . .
C00C O004 Rh01 118.87(16) . .
C00D O005 Rh01 118.53(15) . 2_667
C00D O006 Rh01 119.68(15) . .
C00C O007 Rh01 118.74(16) . 2_667
S002 O008 Rh01 111.79(10) . .
C00N O00A C00Y 116.8(2) . .
C00X O00B C017 117.9(3) . .
O004 C00C C00F 116.5(2) . .
O007 C00C O004 125.8(2) . .
O007 C00C C00F 117.7(2) . .
O005 C00D O006 125.3(2) . .
O005 C00D C00K 118.8(2) . .
O006 C00D C00K 115.9(2) . .
C00I C00E H00E 120.4 . .
C00I C00E C00J 119.3(2) . .
C00J C00E H00E 120.4 . .
C00C C00F C00P 109.1(2) . .
C00C C00F C010 107.8(2) . .
C010 C00F C00P 108.5(2) . .
C011 C00F C00C 111.5(2) . .
C011 C00F C00P 110.8(2) . .
C011 C00F C010 109.1(2) . .
H00A C00G H00B 109.5 . .
H00A C00G H00C 109.5 . .
H00B C00G H00C 109.5 . .
C00K C00G H00A 109.5 . .
C00K C00G H00B 109.5 . .
C00K C00G H00C 109.5 . .
C00I C00H H00H 119.4 . .
C00O C00H H00H 119.4 . .
C00O C00H C00I 121.2(3) . .
C00E C00I H00I 120.2 . .
C00H C00I C00E 119.6(3) . .
C00H C00I H00I 120.2 . .
C00E C00J S002 119.1(2) . .
C00E C00J C00N 121.0(2) . .
C00N C00J S002 119.7(2) . .
C00D C00K C00G 107.6(2) . .
C00D C00K C00M 109.1(2) . .
C00G C00K C00M 109.0(2) . .
C00W C00K C00D 111.1(2) . .
C00W C00K C00G 109.3(2) . .
C00W C00K C00M 110.7(2) . .
C00T C00L C00P 120.4(2) . .
C00T C00L C00U 118.1(3) . .
C00U C00L C00P 121.5(3) . .
C00K C00M H00D 108.7 . .
C00K C00M H00F 108.7 . .
H00D C00M H00F 107.6 . .
C00Q C00M C00K 114.4(2) . .
C00Q C00M H00D 108.7 . .
C00Q C00M H00F 108.7 . .
O00A C00N C00J 115.5(2) . .
O00A C00N C00O 125.4(2) . .
C00O C00N C00J 119.1(2) . .
C00H C00O C00N 119.7(2) . .
C00H C00O H00O 120.2 . .
C00N C00O H00O 120.2 . .
C00F C00P H00G 108.7 . .
C00F C00P H00J 108.7 . .
C00L C00P C00F 114.3(2) . .
C00L C00P H00G 108.7 . .
C00L C00P H00J 108.7 . .
H00G C00P H00J 107.6 . .
C00T C00Q C00M 119.8(2) . .
C00T C00Q C00Z 118.3(3) . .
C00Z C00Q C00M 122.0(3) . .
C00S C00R S003 120.1(2) . .
C00S C00R C00X 120.8(3) . .
C00X C00R S003 119.0(2) . .
C00R C00S H00S 119.8 . .
C00R C00S C00V 120.5(3) . .
C00V C00S H00S 119.8 . .
C00L C00T C00Q 122.3(3) . .
C00L C00T H00T 118.8 . .
C00Q C00T H00T 118.8 . .
C00L C00U H00U 119.9 . .
C014 C00U C00L 120.3(3) . .
C014 C00U H00U 119.9 . .
C00S C00V H00V 120.6 . .
C016 C00V C00S 118.8(3) . .
C016 C00V H00V 120.6 . .
C00K C00W H00K 109.5 . .
C00K C00W H00L 109.5 . .
C00K C00W H00M 109.5 . .
H00K C00W H00L 109.5 . .
H00K C00W H00M 109.5 . .
H00L C00W H00M 109.5 . .
O00B C00X C00R 115.8(2) . .
O00B C00X C015 125.5(3) . .
C015 C00X C00R 118.7(3) . .
O00A C00Y H00N 109.5 . .
O00A C00Y H00P 109.5 . .
O00A C00Y H00Q 109.5 . .
H00N C00Y H00P 109.5 . .
H00N C00Y H00Q 109.5 . .
H00P C00Y H00Q 109.5 . .
C00Q C00Z H00Z 119.8 . .
C014 C00Z C00Q 120.3(3) . .
C014 C00Z H00Z 119.8 . .
C00F C010 H01A 109.5 . .
C00F C010 H01B 109.5 . .
C00F C010 H01C 109.5 . .
H01A C010 H01B 109.5 . .
H01A C010 H01C 109.5 . .
H01B C010 H01C 109.5 . .
C00F C011 H01D 109.5 . .
C00F C011 H01E 109.5 . .
C00F C011 H01F 109.5 . .
H01D C011 H01E 109.5 . .
H01D C011 H01F 109.5 . .
H01E C011 H01F 109.5 . .
S002 C012 H01G 109.5 . .
S002 C012 H01H 109.5 . .
S002 C012 H01I 109.5 . .
H01G C012 H01H 109.5 . .
H01G C012 H01I 109.5 . .
H01H C012 H01I 109.5 . .
S003 C013 H01J 109.5 . .
S003 C013 H01K 109.5 . .
S003 C013 H01L 109.5 . .
H01J C013 H01K 109.5 . .
H01J C013 H01L 109.5 . .
H01K C013 H01L 109.5 . .
C00U C014 C00Z 120.7(3) . .
C00U C014 H014 119.6 . .
C00Z C014 H014 119.6 . .
C00X C015 H015 120.1 . .
C00X C015 C016 119.8(3) . .
C016 C015 H015 120.1 . .
C00V C016 C015 121.4(3) . .
C00V C016 H016 119.3 . .
C015 C016 H016 119.3 . .
O00B C017 H01M 109.5 . .
O00B C017 H01N 109.5 . .
O00B C017 H01O 109.5 . .
H01M C017 H01N 109.5 . .
H01M C017 H01O 109.5 . .
H01N C017 H01O 109.5 . .

loop_
_geom_bond_atom_site_label_1
_geom_bond_atom_site_label_2
_geom_bond_distance
_geom_bond_site_symmetry_2
Rh01 Rh01 2.3795(4) 2_667
Rh01 O004 2.0432(17) .
Rh01 O005 2.0400(17) 2_667
Rh01 O006 2.0340(17) .
Rh01 O007 2.0380(17) 2_667
Rh01 O008 2.2965(17) .
S002 O008 1.5190(18) .
S002 C00J 1.783(3) .
S002 C012 1.784(3) .
S003 O009 1.497(2) .
S003 C00R 1.798(3) .
S003 C013 1.792(3) .
O004 C00C 1.268(3) .
O005 Rh01 2.0400(17) 2_667
O005 C00D 1.262(3) .
O006 C00D 1.274(3) .
O007 Rh01 2.0380(17) 2_667
O007 C00C 1.267(3) .
O00A C00N 1.360(3) .
O00A C00Y 1.442(3) .
O00B C00X 1.369(4) .
O00B C017 1.431(3) .
C00C C00F 1.528(4) .
C00D C00K 1.525(3) .
C00E H00E 0.9300 .
C00E C00I 1.387(4) .
C00E C00J 1.388(4) .
C00F C00P 1.554(4) .
C00F C010 1.540(4) .
C00F C011 1.521(4) .
C00G H00A 0.9600 .
C00G H00B 0.9600 .
C00G H00C 0.9600 .
C00G C00K 1.537(4) .
C00H H00H 0.9300 .
C00H C00I 1.386(4) .
C00H C00O 1.382(4) .
C00I H00I 0.9300 .
C00J C00N 1.398(4) .
C00K C00M 1.555(4) .
C00K C00W 1.523(4) .
C00L C00P 1.509(4) .
C00L C00T 1.391(4) .
C00L C00U 1.403(4) .
C00M H00D 0.9700 .
C00M H00F 0.9700 .
C00M C00Q 1.511(4) .
C00N C00O 1.388(4) .
C00O H00O 0.9300 .
C00P H00G 0.9700 .
C00P H00J 0.9700 .
C00Q C00T 1.391(4) .
C00Q C00Z 1.398(4) .
C00R C00S 1.369(4) .
C00R C00X 1.401(4) .
C00S H00S 0.9300 .
C00S C00V 1.390(4) .
C00T H00T 0.9300 .
C00U H00U 0.9300 .
C00U C014 1.383(4) .
C00V H00V 0.9300 .
C00V C016 1.371(5) .
C00W H00K 0.9600 .
C00W H00L 0.9600 .
C00W H00M 0.9600 .
C00X C015 1.379(4) .
C00Y H00N 0.9600 .
C00Y H00P 0.9600 .
C00Y H00Q 0.9600 .
C00Z H00Z 0.9300 .
C00Z C014 1.385(5) .
C010 H01A 0.9600 .
C010 H01B 0.9600 .
C010 H01C 0.9600 .
C011 H01D 0.9600 .
C011 H01E 0.9600 .
C011 H01F 0.9600 .
C012 H01G 0.9600 .
C012 H01H 0.9600 .
C012 H01I 0.9600 .
C013 H01J 0.9600 .
C013 H01K 0.9600 .
C013 H01L 0.9600 .
C014 H014 0.9300 .
C015 H015 0.9300 .
C015 C016 1.390(5) .
C016 H016 0.9300 .
C017 H01M 0.9600 .
C017 H01N 0.9600 .
C017 H01O 0.9600 .

loop_
_geom_torsion_atom_site_label_1
_geom_torsion_atom_site_label_2
_geom_torsion_atom_site_label_3
_geom_torsion_atom_site_label_4
_geom_torsion
_geom_torsion_site_symmetry_1
Rh01 O004 C00C O007 0.2(3) .
Rh01 O004 C00C C00F -179.86(16) .
Rh01 O005 C00D O006 0.4(3) 2_667
Rh01 O005 C00D C00K -179.27(17) 2_667
Rh01 O006 C00D O005 0.6(3) .
Rh01 O006 C00D C00K -179.71(16) .
Rh01 O007 C00C O004 -1.2(3) 2_667
Rh01 O007 C00C C00F 178.93(16) 2_667
S002 C00J C00N O00A 2.6(4) .
S002 C00J C00N C00O -178.7(2) .
S003 C00R C00S C00V -177.2(2) .
S003 C00R C00X O00B -4.4(4) .
S003 C00R C00X C015 176.9(2) .
O004 C00C C00F C00P -53.6(3) .
O004 C00C C00F C010 64.0(3) .
O004 C00C C00F C011 -176.3(2) .
O005 C00D C00K C00G 116.1(3) .
O005 C00D C00K C00M -125.9(2) .
O005 C00D C00K C00W -3.5(3) .
O006 C00D C00K C00G -63.6(3) .
O006 C00D C00K C00M 54.4(3) .
O006 C00D C00K C00W 176.8(2) .
O007 C00C C00F C00P 126.3(2) .
O007 C00C C00F C010 -116.1(2) .
O007 C00C C00F C011 3.6(3) .
O008 S002 C00J C00E 5.0(2) .
O008 S002 C00J C00N -179.9(2) .
O009 S003 C00R C00S -2.0(3) .
O009 S003 C00R C00X -178.2(2) .
O00A C00N C00O C00H 179.9(3) .
O00B C00X C015 C016 -178.3(3) .
C00C C00F C00P C00L -57.7(3) .
C00D C00K C00M C00Q 57.6(3) .
C00E C00J C00N O00A 177.6(3) .
C00E C00J C00N C00O -3.6(4) .
C00G C00K C00M C00Q 174.8(2) .
C00I C00E C00J S002 178.8(2) .
C00I C00E C00J C00N 3.7(4) .
C00I C00H C00O C00N 0.9(5) .
C00J S002 O008 Rh01 -168.75(11) .
C00J C00E C00I C00H -1.5(4) .
C00J C00N C00O C00H 1.3(4) .
C00K C00M C00Q C00T -86.2(3) .
C00K C00M C00Q C00Z 93.8(3) .
C00L C00U C014 C00Z -0.4(5) .
C00M C00Q C00T C00L 178.1(2) .
C00M C00Q C00Z C014 -179.5(3) .
C00O C00H C00I C00E -0.8(4) .
C00P C00L C00T C00Q -177.0(2) .
C00P C00L C00U C014 178.2(3) .
C00Q C00Z C014 C00U 0.6(5) .
C00R C00S C00V C016 0.4(5) .
C00R C00X C015 C016 0.2(5) .
C00S C00R C00X O00B 179.4(3) .
C00S C00R C00X C015 0.8(5) .
C00S C00V C016 C015 0.6(5) .
C00T C00L C00P C00F 84.6(3) .
C00T C00L C00U C014 -0.9(4) .
C00T C00Q C00Z C014 0.5(4) .
C00U C00L C00P C00F -94.5(3) .
C00U C00L C00T C00Q 2.1(4) .
C00W C00K C00M C00Q -65.0(3) .
C00X C00R C00S C00V -1.1(5) .
C00X C015 C016 C00V -0.9(5) .
C00Y O00A C00N C00J -174.8(3) .
C00Y O00A C00N C00O 6.6(4) .
C00Z C00Q C00T C00L -1.9(4) .
C010 C00F C00P C00L -174.8(2) .
C011 C00F C00P C00L 65.4(3) .
C012 S002 O008 Rh01 87.42(13) .
C012 S002 C00J C00E 113.1(2) .
C012 S002 C00J C00N -71.8(3) .
C013 S003 C00R C00S -110.4(3) .
C013 S003 C00R C00X 73.5(3) .
C017 O00B C00X C00R 180.0(3) .
C017 O00B C00X C015 -1.4(5) .
